data_1518583
loop_
_publ_author_name
'Homs, Anna'
'Muratore, Michael E.'
'Echavarren, Antonio M.'

_publ_section_title
;
 Enantioselective Total Synthesis of (-)-Nardoaristolone B via a
 Gold(I)-Catalyzed Oxidative Cyclization.
;
_journal_issue 3
_journal_name_full 'Organic letters'
_journal_page_first 461
_journal_page_last 463
_journal_paper_doi 10.1021/ol503531n
_journal_volume 17
_journal_year 2015
_chemical_absolute_configuration ad
_chemical_formula_sum 'C14 H18 O2'
_chemical_formula_weight 218.28
_chemical_name_systematic
;
 ?
;
_space_group_IT_number 19
_space_group_name_Hall 'P 2ac 2ab'
_symmetry_cell_setting orthorhombic
_symmetry_space_group_name_Hall 'P 2ac 2ab'
_symmetry_space_group_name_H-M 'P 21 21 21'
_atom_sites_solution_hydrogens geom
_audit_creation_method SHELXL-2014
_cell_angle_alpha 90
_cell_angle_beta 90
_cell_angle_gamma 90
_cell_formula_units_Z 4
_cell_length_a 8.0591(4)
_cell_length_b 9.6081(5)
_cell_length_c 15.5767(8)
_cell_measurement_reflns_used 9654
_cell_measurement_temperature 100(2)
_cell_measurement_theta_max 32.43
_cell_measurement_theta_min 2.49
_cell_volume 1206.14(11)
_computing_cell_refinement 'Bruker APEX2 v2011.4-0'
_computing_data_collection 'Bruker APEX2 v2011.4-0'
_computing_data_reduction 'Bruker SAINT V7.60A'
_computing_molecular_graphics 'Bruker SHELXTL'
_computing_publication_material 'Bruker SHELXTL'
_computing_structure_refinement 'SHELXL-2014 (Sheldrick, 2014)'
_computing_structure_solution Sir2011
_diffrn_ambient_temperature 100(2)
_diffrn_detector_area_resol_mean 512
_diffrn_detector_type '4K CCD area detector APEX II'
_diffrn_measured_fraction_theta_full 1.000
_diffrn_measured_fraction_theta_max 0.825
_diffrn_measurement_device_type 'APEX DUO Kappa 4-axis goniometer'
_diffrn_measurement_method
;
 Fullsphere data collection, phi and omega scans
;
_diffrn_measurement_specimen_support 'magnetic support with MicroMount'
_diffrn_radiation_monochromator 'Quazar MX Multilayer Optics'
_diffrn_radiation_type MoK\a
_diffrn_radiation_wavelength 0.71073
_diffrn_reflns_av_R_equivalents 0.0261
_diffrn_reflns_av_unetI/netI 0.0179
_diffrn_reflns_Laue_measured_fraction_full 1.000
_diffrn_reflns_Laue_measured_fraction_max 0.825
_diffrn_reflns_limit_h_max 9
_diffrn_reflns_limit_h_min -14
_diffrn_reflns_limit_k_max 11
_diffrn_reflns_limit_k_min -18
_diffrn_reflns_limit_l_max 29
_diffrn_reflns_limit_l_min -23
_diffrn_reflns_number 29745
_diffrn_reflns_point_group_measured_fraction_full 1.000
_diffrn_reflns_point_group_measured_fraction_max 0.763
_diffrn_reflns_theta_full 25.242
_diffrn_reflns_theta_max 43.527
_diffrn_reflns_theta_min 2.491
_diffrn_source 'Microfocus source E025 IuS'
_diffrn_source_current 0.6
_diffrn_source_power 50
_diffrn_source_size '0.2 mm x 0.2 mm fine focus'
_diffrn_source_type 'Bruker APEX DUO'
_exptl_absorpt_coefficient_mu 0.079
_exptl_absorpt_correction_T_max 0.7486
_exptl_absorpt_correction_T_min 0.6321
_exptl_absorpt_correction_type multi-scan
_exptl_absorpt_process_details 'SADABS 2014/4'
_exptl_crystal_colour yellow
_exptl_crystal_density_diffrn 1.202
_exptl_crystal_description block
_exptl_crystal_F_000 472
_exptl_crystal_size_max 0.40
_exptl_crystal_size_mid 0.15
_exptl_crystal_size_min 0.15
_refine_diff_density_max 0.334
_refine_diff_density_min -0.378
_refine_diff_density_rms 0.084
_refine_ls_abs_structure_details
;
 Flack x determined using 2612 quotients [(I+)-(I-)]/[(I+)+(I-)]
 (Parsons, Flack and Wagner, Acta Cryst. B69 (2013) 249-259).
;
_refine_ls_abs_structure_Flack -0.30(18)
_refine_ls_extinction_method none
_refine_ls_goodness_of_fit_ref 1.102
_refine_ls_hydrogen_treatment constr
_refine_ls_matrix_type full
_refine_ls_number_parameters 149
_refine_ls_number_reflns 7025
_refine_ls_number_restraints 0
_refine_ls_restrained_S_all 1.102
_refine_ls_R_factor_all 0.0355
_refine_ls_R_factor_gt 0.0331
_refine_ls_shift/su_max 0.001
_refine_ls_shift/su_mean 0.000
_refine_ls_structure_factor_coef Fsqd
_refine_ls_weighting_details 'w=1/[\s^2^(Fo^2^)+(0.0531P)^2^+0.0831P] where P=(Fo^2^+2Fc^2^)/3'
_refine_ls_weighting_scheme calc
_refine_ls_wR_factor_gt 0.0893
_refine_ls_wR_factor_ref 0.0915
_reflns_Friedel_coverage 0.668
_reflns_Friedel_fraction_full 1.000
_reflns_Friedel_fraction_max 0.687
_reflns_number_gt 6677
_reflns_number_total 7025
_reflns_threshold_expression 'I > 2\s(I)'
_cod_data_source_file ol503531n_si_001.cif
_cod_data_source_block mo_MMuNardo_0m
_cod_depositor_comments
;
The following automatic conversions were performed:

'_symmetry_cell_setting' value 'Orthorhombic' changed to
'orthorhombic' according to
/home/saulius/struct/COD-crude-data--automatic-downloads/rss-feeds/ACS/lib/dictionaries/cif_core.dic
dictionary named 'cif_core.dic' version 2.4.2 from 2011-04-26.

Automatic conversion script
Id: cif_fix_values 2935 2014-11-11 08:27:57Z andrius 

 Adding full bibliography for 1518583.cif.
;
_cod_original_cell_volume 1206.15(11)
_cod_original_sg_symbol_H-M P2(1)2(1)2(1)
_cod_database_code 1518583
_shelx_space_group_comment
;
The symmetry employed for this shelxl refinement is uniquely defined
by the following loop, which should always be used as a source of
symmetry information in preference to the above space-group names.
They are only intended as comments.
;
_shelx_estimated_absorpt_t_min 0.969
_shelx_estimated_absorpt_t_max 0.988
_shelxl_version_number 2014-3

loop_
_space_group_symop_operation_xyz
'x, y, z'
'-x+1/2, -y, z+1/2'
'-x, y+1/2, -z+1/2'
'x+1/2, -y+1/2, -z'

loop_
_atom_site_label
_atom_site_type_symbol
_atom_site_fract_x
_atom_site_fract_y
_atom_site_fract_z
_atom_site_U_iso_or_equiv
_atom_site_adp_type
_atom_site_occupancy
_atom_site_site_symmetry_order
_atom_site_calc_flag
_atom_site_refinement_flags_posn
_atom_site_refinement_flags_adp
O1 O 0.49851(8) 0.60520(6) 0.97633(3) 0.01719(10) Uani 1 1 d . .
O2 O 0.62362(8) 0.86548(7) 0.68340(4) 0.02068(12) Uani 1 1 d . .
C1 C 0.22783(9) 0.79894(7) 0.78362(4) 0.01108(10) Uani 1 1 d . .
C2 C 0.14511(8) 0.67629(7) 0.83073(4) 0.01187(10) Uani 1 1 d . .
H2 H 0.1627 0.5909 0.7952 0.014 Uiso 1 1 calc R U
C3 C 0.22988(9) 0.65212(8) 0.91784(4) 0.01446(11) Uani 1 1 d . .
H3A H 0.1922 0.7253 0.9581 0.017 Uiso 1 1 calc R U
H3B H 0.1918 0.5616 0.9409 0.017 Uiso 1 1 calc R U
C4 C 0.41733(9) 0.65222(8) 0.91641(4) 0.01291(11) Uani 1 1 d . .
C5 C 0.50148(9) 0.71357(8) 0.84110(4) 0.01435(11) Uani 1 1 d . .
H5 H 0.6187 0.7072 0.8358 0.017 Uiso 1 1 calc R U
C6 C 0.41275(8) 0.77820(7) 0.78027(4) 0.01185(10) Uani 1 1 d . .
C7 C 0.47890(9) 0.83620(8) 0.69719(4) 0.01397(11) Uani 1 1 d . .
C8 C 0.33642(10) 0.85317(8) 0.63790(4) 0.01472(11) Uani 1 1 d . .
H8 H 0.3348 0.9321 0.5961 0.018 Uiso 1 1 calc R U
C9 C 0.17901(9) 0.81669(7) 0.68899(4) 0.01327(11) Uani 1 1 d . .
H9 H 0.0778 0.8736 0.6769 0.016 Uiso 1 1 calc R U
C10 C 0.23563(10) 0.72008(8) 0.61930(4) 0.01456(11) Uani 1 1 d . .
C11 C -0.04163(9) 0.69554(8) 0.84189(5) 0.01582(12) Uani 1 1 d . .
H11A H -0.0898 0.6105 0.8661 0.024 Uiso 1 1 calc R U
H11B H -0.0924 0.7147 0.7860 0.024 Uiso 1 1 calc R U
H11C H -0.0626 0.7738 0.8808 0.024 Uiso 1 1 calc R U
C12 C 0.19608(10) 0.94072(8) 0.82830(5) 0.01591(12) Uani 1 1 d . .
H12A H 0.2277 0.9342 0.8889 0.024 Uiso 1 1 calc R U
H12B H 0.0781 0.9644 0.8240 0.024 Uiso 1 1 calc R U
H12C H 0.2624 1.0131 0.8002 0.024 Uiso 1 1 calc R U
C13 C 0.30996(10) 0.57690(8) 0.63328(5) 0.01669(12) Uani 1 1 d . .
H13A H 0.3652 0.5740 0.6893 0.025 Uiso 1 1 calc R U
H13B H 0.3910 0.5574 0.5880 0.025 Uiso 1 1 calc R U
H13C H 0.2217 0.5068 0.6316 0.025 Uiso 1 1 calc R U
C14 C 0.13583(12) 0.72940(10) 0.53682(5) 0.02289(16) Uani 1 1 d . .
H14A H 0.0433 0.6633 0.5392 0.034 Uiso 1 1 calc R U
H14B H 0.2074 0.7069 0.4879 0.034 Uiso 1 1 calc R U
H14C H 0.0923 0.8240 0.5302 0.034 Uiso 1 1 calc R U

loop_
_atom_site_aniso_label
_atom_site_aniso_U_11
_atom_site_aniso_U_22
_atom_site_aniso_U_33
_atom_site_aniso_U_23
_atom_site_aniso_U_13
_atom_site_aniso_U_12
O1 0.0201(2) 0.0180(2) 0.01347(19) -0.00059(16) -0.00532(17) 0.0038(2)
O2 0.0158(2) 0.0271(3) 0.0191(2) -0.0005(2) 0.00410(18) -0.0077(2)
C1 0.0099(2) 0.0111(2) 0.0123(2) 0.00005(16) 0.00015(16) 0.0002(2)
C2 0.0101(2) 0.0119(2) 0.0137(2) 0.00037(17) 0.00122(16) -0.0002(2)
C3 0.0130(3) 0.0172(3) 0.0131(2) 0.00255(19) 0.00212(18) 0.0014(2)
C4 0.0134(3) 0.0134(2) 0.0119(2) -0.00142(18) -0.00106(17) 0.0021(2)
C5 0.0100(2) 0.0191(3) 0.0140(2) -0.00019(19) -0.00020(18) 0.0002(2)
C6 0.0103(3) 0.0137(2) 0.0116(2) -0.00067(18) 0.00054(16) -0.0015(2)
C7 0.0148(3) 0.0146(2) 0.0125(2) -0.00056(18) 0.00185(18) -0.0037(2)
C8 0.0174(3) 0.0142(2) 0.0125(2) 0.00186(18) -0.00023(19) -0.0031(2)
C9 0.0131(3) 0.0135(2) 0.0132(2) 0.00120(18) -0.00177(18) 0.0002(2)
C10 0.0167(3) 0.0146(2) 0.0124(2) -0.00021(18) -0.00230(19) -0.0022(2)
C11 0.0097(3) 0.0170(3) 0.0208(3) -0.0010(2) 0.00173(19) -0.0011(2)
C12 0.0177(3) 0.0121(2) 0.0180(3) -0.0019(2) 0.0019(2) 0.0002(2)
C13 0.0201(3) 0.0140(3) 0.0159(2) -0.0022(2) 0.0004(2) -0.0008(2)
C14 0.0277(4) 0.0257(4) 0.0153(3) 0.0000(2) -0.0084(2) -0.0030(3)

loop_
_atom_type_symbol
_atom_type_description
_atom_type_scat_dispersion_real
_atom_type_scat_dispersion_imag
_atom_type_scat_source
C C 0.0033 0.0016 'International Tables Vol C Tables 4.2.6.8 and 6.1.1.4'
H H 0.0000 0.0000 'International Tables Vol C Tables 4.2.6.8 and 6.1.1.4'
O O 0.0106 0.0060 'International Tables Vol C Tables 4.2.6.8 and 6.1.1.4'

loop_
_geom_angle_atom_site_label_1
_geom_angle_atom_site_label_2
_geom_angle_atom_site_label_3
_geom_angle
C6 C1 C9 103.61(5)
C6 C1 C2 110.12(6)
C9 C1 C2 115.57(6)
C6 C1 C12 107.18(6)
C9 C1 C12 106.92(6)
C2 C1 C12 112.76(5)
C11 C2 C3 110.86(6)
C11 C2 C1 112.85(6)
C3 C2 C1 110.11(6)
C4 C3 C2 115.56(6)
O1 C4 C5 120.43(7)
O1 C4 C3 121.47(7)
C5 C4 C3 118.09(6)
C6 C5 C4 120.10(6)
C5 C6 C1 124.44(6)
C5 C6 C7 126.17(6)
C1 C6 C7 109.35(6)
O2 C7 C8 127.30(7)
O2 C7 C6 125.13(7)
C8 C7 C6 107.56(6)
C7 C8 C9 106.94(5)
C7 C8 C10 115.70(6)
C9 C8 C10 58.25(5)
C10 C9 C1 123.26(6)
C10 C9 C8 61.02(5)
C1 C9 C8 108.11(6)
C9 C10 C13 125.30(6)
C9 C10 C14 114.51(7)
C13 C10 C14 112.60(6)
C9 C10 C8 60.73(5)
C13 C10 C8 121.14(6)
C14 C10 C8 112.89(6)

loop_
_geom_bond_atom_site_label_1
_geom_bond_atom_site_label_2
_geom_bond_distance
O1 C4 1.2261(9)
O2 C7 1.2188(9)
C1 C6 1.5045(9)
C1 C9 1.5351(9)
C1 C2 1.5400(9)
C1 C12 1.5509(10)
C2 C11 1.5262(10)
C2 C3 1.5368(10)
C3 C4 1.5109(10)
C4 C5 1.4777(10)
C5 C6 1.3397(10)
C6 C7 1.5065(9)
C7 C8 1.4826(10)
C8 C9 1.5380(10)
C8 C10 1.5424(10)
C9 C10 1.4994(10)
C10 C13 1.5162(11)
C10 C14 1.5183(10)

loop_
_geom_torsion_atom_site_label_1
_geom_torsion_atom_site_label_2
_geom_torsion_atom_site_label_3
_geom_torsion_atom_site_label_4
_geom_torsion
C6 C1 C2 C11 176.04(6)
C9 C1 C2 C11 -67.02(8)
C12 C1 C2 C11 56.38(8)
C6 C1 C2 C3 51.57(7)
C9 C1 C2 C3 168.51(6)
C12 C1 C2 C3 -68.08(7)
C11 C2 C3 C4 -171.58(6)
C1 C2 C3 C4 -45.98(8)
C2 C3 C4 O1 -164.04(7)
C2 C3 C4 C5 17.20(10)
O1 C4 C5 C6 -172.76(7)
C3 C4 C5 C6 6.02(11)
C4 C5 C6 C1 2.32(11)
C4 C5 C6 C7 -175.20(6)
C9 C1 C6 C5 -156.38(7)
C2 C1 C6 C5 -32.21(9)
C12 C1 C6 C5 90.78(8)
C9 C1 C6 C7 21.50(7)
C2 C1 C6 C7 145.67(6)
C12 C1 C6 C7 -91.34(6)
C5 C6 C7 O2 -20.43(13)
C1 C6 C7 O2 161.73(7)
C5 C6 C7 C8 160.82(7)
C1 C6 C7 C8 -17.02(8)
O2 C7 C8 C9 -173.77(8)
C6 C7 C8 C9 4.95(8)
O2 C7 C8 C10 123.86(9)
C6 C7 C8 C10 -57.42(8)
C6 C1 C9 C10 48.59(8)
C2 C1 C9 C10 -71.95(9)
C12 C1 C9 C10 161.62(7)
C6 C1 C9 C8 -18.13(7)
C2 C1 C9 C8 -138.67(6)
C12 C1 C9 C8 94.90(7)
C7 C8 C9 C10 -110.16(7)
C7 C8 C9 C1 8.42(8)
C10 C8 C9 C1 118.59(6)
C1 C9 C10 C13 15.71(11)
C8 C9 C10 C13 109.24(8)
C1 C9 C10 C14 162.90(7)
C8 C9 C10 C14 -103.56(7)
C1 C9 C10 C8 -93.53(7)
C7 C8 C10 C9 94.73(6)
C7 C8 C10 C13 -21.07(9)
C9 C8 C10 C13 -115.81(7)
C7 C8 C10 C14 -159.03(7)
C9 C8 C10 C14 106.24(8)
